data_4321025
loop_
_publ_author_name
'Zengmin Li'
'Chet Jablonski'

_publ_section_title
;
 Synthesis, Characterization, and Structure of Macrocyclic Mono- and
 C2-Symmetric, Binuclear Nickel Calixsalen Complexes
;
_journal_name_full 'Inorganic Chemistry'
_journal_page_first 2456
_journal_page_last 2461
_journal_paper_doi 10.1021/ic990935k
_journal_volume 39
_journal_year 2000
_chemical_formula_sum 'C60.7 H83.4 Cl1.4 N5 Ni2 O4'
_chemical_formula_weight 1114.19
_space_group_IT_number 19
_symmetry_cell_setting orthorhombic
_symmetry_Int_Tables_number 19
_symmetry_space_group_name_Hall 'P 2ac 2ab'
_symmetry_space_group_name_H-M 'P 21 21 21'
_cell_angle_alpha 90
_cell_angle_beta 90
_cell_angle_gamma 90
_cell_formula_units_Z 4
_cell_length_a 19.531(2)
_cell_length_b 22.819(3)
_cell_length_c 13.373(1)
_cell_measurement_reflns_used 25
_cell_measurement_temperature 299.2
_cell_measurement_theta_max 29.8
_cell_measurement_theta_min 27.4
_cell_volume 5960.1(11)
_computing_cell_refinement 'MSC/AFC Diffractometer Control'
_computing_data_collection 'MSC/AFC Diffractometer Control'
_computing_data_reduction 'teXsan for Windows version 1.06 (MSC, 1997-1999)'
_computing_publication_material 'teXsan for Windows version 1.06 (MSC, 1997-1999)'
_computing_structure_refinement 'teXsan for Windows version 1.06 (MSC, 1997-1999)'
_computing_structure_solution
;
SHELXS86 (Sheldrick, 1985)
;
_diffrn_ambient_temperature 299.2
_diffrn_measurement_device 'Rigaku AFC6S'
_diffrn_measurement_method \w2\q
_diffrn_orient_matrix_UB_11 0.00264
_diffrn_orient_matrix_UB_12 0.04199
_diffrn_orient_matrix_UB_13 0.02103
_diffrn_orient_matrix_UB_21 0.00011
_diffrn_orient_matrix_UB_22 0.01235
_diffrn_orient_matrix_UB_23 0.07175
_diffrn_orient_matrix_UB_31 0.05113
_diffrn_orient_matrix_UB_32 0.00214
_diffrn_orient_matrix_UB_33 0.00124
_diffrn_radiation_detector 'scintillation counter'
_diffrn_radiation_monochromator graphite
_diffrn_radiation_source 'Xray tube'
_diffrn_radiation_type 'Cu K\a'
_diffrn_radiation_wavelength 1.5418
_diffrn_reflns_av_R_equivalents 0.00000
_diffrn_reflns_av_sigmaI/netI 0.077
_diffrn_reflns_limit_h_max 21
_diffrn_reflns_limit_h_min 0
_diffrn_reflns_limit_k_max 25
_diffrn_reflns_limit_k_min 0
_diffrn_reflns_limit_l_max 15
_diffrn_reflns_limit_l_min 0
_diffrn_reflns_number 4946
_diffrn_reflns_reduction_process 'Lp corrections applied'
_diffrn_reflns_theta_max 60.07
_diffrn_reflns_theta_min 2.98
_diffrn_standards_decay_% 1.86
_diffrn_standards_interval_count 150
_diffrn_standards_number 3
_exptl_absorpt_coefficient_mu 1.735
_exptl_absorpt_correction_T_max 1.000
_exptl_absorpt_correction_T_min 0.844
_exptl_absorpt_correction_type '\y scans (North,Phillips & Matthews, 1968)'
_exptl_crystal_colour red
_exptl_crystal_density_diffrn 1.242
_exptl_crystal_density_meas ?
_exptl_crystal_description irregular
_exptl_crystal_F_000 2377.60
_exptl_crystal_size_max 0.40
_exptl_crystal_size_mid 0.25
_exptl_crystal_size_min 0.10
_refine_diff_density_max 0.89
_refine_diff_density_min 0.61
_refine_ls_extinction_coef 0.00000024(2)
_refine_ls_extinction_expression 'equ(3) Acta Cryst.(1968) A24, p213.'
_refine_ls_extinction_method 'Zachariasen (1967)'
_refine_ls_goodness_of_fit_all 3.144
_refine_ls_goodness_of_fit_ref 3.600
_refine_ls_hydrogen_treatment noref
_refine_ls_matrix_type full
_refine_ls_number_constraints 0
_refine_ls_number_parameters 641
_refine_ls_number_reflns 3752
_refine_ls_number_restraints 0
_refine_ls_R_factor_all 0.1080
_refine_ls_R_factor_gt 0.0670
_refine_ls_shift/su_max 0.0000
_refine_ls_shift/su_mean 0.0002
_refine_ls_structure_factor_coef F
_refine_ls_weighting_details 'w = 1/[\s^2^(Fo) + 0.00001|Fo|^2^]'
_refine_ls_weighting_scheme sigma
_refine_ls_wR_factor_all 0.0670
_refine_ls_wR_factor_ref 0.0650
_reflns_number_gt 3752
_reflns_number_total 4946
_reflns_threshold_expression I>2.00\s(I)
_cod_data_source_file ic990935k_3.cif
_cod_data_source_block '_zl0405_________________'
_cod_depositor_comments
;
The following automatic conversions were performed:

'_exptl_crystal_density_meas' value 'not measured' was changed to '?'
- the value is perceived as not measured.

Automatic conversion script
Id: cif_fix_values 3008 2015-01-20 13:52:24Z robertas 
;
_cod_original_cell_volume 5960(1)
_cod_original_sg_symbol_H-M 'P 21 21 21 '
_cod_original_formula_sum 'C60.70 H83.40 Cl1.40 N5 O4 Ni2 '
_cod_database_code 4321025

loop_
_symmetry_equiv_pos_as_xyz
'   +x,   +y,   +z'
'1/2-x,   -y, 1/2+z'
'1/2+x, 1/2-y,   -z'
'   -x, 1/2+y, 1/2-z'

loop_
_atom_site_label
_atom_site_fract_x
_atom_site_fract_y
_atom_site_fract_z
_atom_site_U_iso_or_equiv
_atom_site_occupancy
_atom_site_refinement_flags
_atom_site_adp_type
_atom_site_calc_flag
_atom_site_calc_attached_atom
Ni(1) 0.89589(6) 0.08704(5) 0.70077(9) 0.0540(3) 1.000 . Uani d ?
Ni(2) 1.14210(5) 0.25768(4) 0.43326(8) 0.0453(3) 1.000 . Uani d ?
Cl(1) 0.1175 0.1912 0.4213 0.377 0.700 ST Uani d ?
Cl(2) 0.0500 0.2277 0.5400 0.336 0.700 ST Uani d ?
O(1) 0.9682(2) 0.0346(2) 0.7059(4) 0.058(2) 1.000 . Uani d ?
O(2) 0.8676(2) 0.0519(2) 0.5816(4) 0.062(2) 1.000 . Uani d ?
O(3) 1.1174(2) 0.2113(2) 0.3253(3) 0.052(1) 1.000 . Uani d ?
O(4) 1.2103(2) 0.2049(2) 0.4670(3) 0.051(1) 1.000 . Uani d ?
N(1) 0.9159(3) 0.1188(3) 0.8249(4) 0.056(2) 1.000 . Uani d ?
N(2) 0.8382(3) 0.1519(2) 0.6832(4) 0.053(2) 1.000 . Uani d ?
N(3) 1.0836(3) 0.3161(2) 0.3948(4) 0.048(2) 1.000 . Uani d ?
N(4) 1.1499(3) 0.2983(2) 0.5513(4) 0.045(2) 1.000 . Uani d ?
N(5) 0.4960(7) 0.2449(5) 0.824(1) 0.168(6) 1.000 . Uani d ?
C(1) 1.0255(4) 0.0458(3) 0.7544(6) 0.062(2) 1.000 . Uani d ?
C(2) 1.0860(4) 0.0138(3) 0.7252(6) 0.060(2) 1.000 . Uani d ?
C(3) 1.1455(4) 0.0355(3) 0.7703(6) 0.073(3) 1.000 . Uani d ?
C(4) 1.1536(4) 0.0795(3) 0.8375(5) 0.060(2) 1.000 . Uani d ?
C(5) 1.0982(4) 0.1024(3) 0.8704(5) 0.060(2) 1.000 . Uani d ?
C(6) 1.0327(4) 0.0875(3) 0.8316(5) 0.055(2) 1.000 . Uani d ?
C(7) 0.9741(4) 0.1180(3) 0.8672(5) 0.061(2) 1.000 . Uani d ?
C(8) 0.8562(4) 0.1539(3) 0.8642(5) 0.060(2) 1.000 . Uani d ?
C(9) 0.8691(4) 0.1931(4) 0.9544(5) 0.081(3) 1.000 . Uani d ?
C(10) 0.8026(5) 0.2253(4) 0.9772(6) 0.097(4) 1.000 . Uani d ?
C(11) 0.7747(4) 0.2585(4) 0.8857(6) 0.085(3) 1.000 . Uani d ?
C(12) 0.7655(4) 0.2207(3) 0.7936(6) 0.070(3) 1.000 . Uani d ?
C(13) 0.8352(4) 0.1915(3) 0.7725(5) 0.056(2) 1.000 . Uani d ?
C(14) 0.8215(4) 0.1711(3) 0.5969(5) 0.054(2) 1.000 . Uani d ?
C(15) 0.8274(4) 0.1408(3) 0.5053(5) 0.051(2) 1.000 . Uani d ?
C(16) 0.8438(3) 0.0798(3) 0.5024(5) 0.053(2) 1.000 . Uani d ?
C(17) 0.8358(3) 0.0503(3) 0.4089(6) 0.057(2) 1.000 . Uani d ?
C(18) 0.8310(3) 0.0846(3) 0.3240(5) 0.054(2) 1.000 . Uani d ?
C(19) 0.8270(3) 0.1463(3) 0.3267(5) 0.051(2) 1.000 . Uani d ?
C(20) 0.8209(3) 0.1720(3) 0.4181(5) 0.048(2) 1.000 . Uani d ?
C(21) 0.8392(3) 0.1819(3) 0.2327(5) 0.057(2) 1.000 . Uani d ?
C(22) 0.9140(3) 0.1980(3) 0.2320(5) 0.052(2) 1.000 . Uani d ?
C(23) 0.9627(3) 0.1537(3) 0.2137(5) 0.048(2) 1.000 . Uani d ?
C(24) 1.0320(3) 0.1575(3) 0.2373(4) 0.043(2) 1.000 . Uani d ?
C(25) 1.0552(3) 0.2096(3) 0.2891(5) 0.050(2) 1.000 . Uani d ?
C(26) 1.0080(3) 0.2564(3) 0.2965(5) 0.051(2) 1.000 . Uani d ?
C(27) 0.9371(3) 0.2482(3) 0.2699(5) 0.057(2) 1.000 . Uani d ?
C(28) 1.0283(3) 0.3106(3) 0.3442(5) 0.051(2) 1.000 . Uani d ?
C(29) 1.1038(3) 0.3724(3) 0.4430(5) 0.049(2) 1.000 . Uani d ?
C(30) 1.0566(3) 0.4256(3) 0.4341(6) 0.062(2) 1.000 . Uani d ?
C(31) 1.0899(5) 0.4755(3) 0.4882(6) 0.078(3) 1.000 . Uani d ?
C(32) 1.1048(4) 0.4607(3) 0.5978(6) 0.074(3) 1.000 . Uani d ?
C(33) 1.1487(4) 0.4057(3) 0.6083(5) 0.066(2) 1.000 . Uani d ?
C(34) 1.1133(3) 0.3544(3) 0.5514(5) 0.048(2) 1.000 . Uani d ?
C(35) 1.1669(3) 0.2745(3) 0.6351(5) 0.049(2) 1.000 . Uani d ?
C(36) 1.2011(3) 0.2176(3) 0.6423(5) 0.047(2) 1.000 . Uani d ?
C(37) 1.2256(3) 0.1888(3) 0.5573(5) 0.045(2) 1.000 . Uani d ?
C(38) 1.2690(3) 0.1406(3) 0.5750(6) 0.051(2) 1.000 . Uani d ?
C(39) 1.2737(3) 0.1182(3) 0.6712(6) 0.056(2) 1.000 . Uani d ?
C(40) 1.2399(4) 0.1425(3) 0.7536(5) 0.055(2) 1.000 . Uani d ?
C(41) 1.2063(4) 0.1938(3) 0.7397(5) 0.057(2) 1.000 . Uani d ?
C(42) 1.2260(4) 0.1078(3) 0.8504(6) 0.065(3) 1.000 . Uani d ?
C(43) 1.0829(4) 0.0370(3) 0.6433(6) 0.069(3) 1.000 . Uani d ?
C(44) 1.0317(4) 0.0833(3) 0.6698(6) 0.083(3) 1.000 . Uani d ?
C(45) 1.0675(4) 0.0051(4) 0.5427(6) 0.080(3) 1.000 . Uani d ?
C(46) 1.1503(4) 0.0685(4) 0.6265(7) 0.099(3) 1.000 . Uani d ?
C(47) 0.8367(4) 0.0178(3) 0.4054(6) 0.067(3) 1.000 . Uani d ?
C(48) 0.7859(5) 0.0418(3) 0.4792(7) 0.087(3) 1.000 . Uani d ?
C(49) 0.9094(5) 0.0387(4) 0.4194(8) 0.110(4) 1.000 . Uani d ?
C(50) 0.8147(5) 0.0391(4) 0.2998(7) 0.095(3) 1.000 . Uani d ?
C(51) 1.0797(4) 0.1056(3) 0.2193(5) 0.058(2) 1.000 . Uani d ?
C(52) 1.1468(4) 0.1247(3) 0.1728(6) 0.078(3) 1.000 . Uani d ?
C(53) 1.0453(4) 0.0598(3) 0.1515(6) 0.077(3) 1.000 . Uani d ?
C(54) 1.0915(4) 0.0777(3) 0.3259(6) 0.079(3) 1.000 . Uani d ?
C(55) 1.3088(4) 0.1119(3) 0.4910(6) 0.062(2) 1.000 . Uani d ?
C(56) 1.3564(4) 0.0613(3) 0.5262(6) 0.076(3) 1.000 . Uani d ?
C(57) 1.2598(4) 0.0876(3) 0.4186(6) 0.080(3) 1.000 . Uani d ?
C(58) 1.3557(4) 0.1576(3) 0.4410(7) 0.088(3) 1.000 . Uani d ?
C(59) 0.5079(7) 0.2107(5) 0.874(1) 0.120(6) 1.000 . Uani d ?
C(60) 0.5220(6) 0.1649(5) 0.9393(9) 0.129(5) 1.000 . Uani d ?
C(61) 0.0458 0.2302 0.4140 0.165 0.700 ST Uani d ?
H(1) 1.1919 0.0114 0.7465 0.086 1.000 . Uiso c ?
H(2) 1.1024 0.1327 0.9235 0.073 1.000 . Uiso c ?
H(3) 0.9796 0.1422 0.9327 0.070 1.000 . Uiso c ?
H(4) 0.8214 0.1265 0.8785 0.069 1.000 . Uiso c ?
H(5) 0.8847 0.1704 1.0096 0.094 1.000 . Uiso c ?
H(6) 0.9054 0.2208 0.9379 0.094 1.000 . Uiso c ?
H(7) 0.7677 0.1952 0.9902 0.098 1.000 . Uiso c ?
H(8) 0.8066 0.2497 1.0299 0.098 1.000 . Uiso c ?
H(9) 0.7323 0.2772 0.9027 0.124 1.000 . Uiso c ?
H(10) 0.8073 0.2899 0.8711 0.124 1.000 . Uiso c ?
H(11) 0.7325 0.1912 0.8037 0.078 1.000 . Uiso c ?
H(12) 0.7516 0.2438 0.7359 0.078 1.000 . Uiso c ?
H(13) 0.8678 0.2247 0.7656 0.081 1.000 . Uiso c ?
H(14) 1.1913 0.0082 0.8091 0.103 1.000 . Uiso c ?
H(15) 1.2227 0.0079 0.7026 0.103 1.000 . Uiso c ?
H(16) 1.2282 0.0260 0.7063 0.103 1.000 . Uiso c ?
H(17) 0.8024 0.2118 0.5959 0.064 1.000 . Uiso c ?
H(18) 0.8282 0.0671 0.2564 0.070 1.000 . Uiso c ?
H(19) 0.8127 0.2140 0.4218 0.057 1.000 . Uiso c ?
H(20) 0.8266 0.1590 0.1761 0.066 1.000 . Uiso c ?
H(21) 0.8099 0.2162 0.2341 0.066 1.000 . Uiso c ?
H(22) 0.9468 0.1160 0.1796 0.065 1.000 . Uiso c ?
H(23) 0.9085 0.2809 0.2799 0.071 1.000 . Uiso c ?
H(24) 0.9961 0.3422 0.3422 0.063 1.000 . Uiso c ?
H(25) 1.1486 0.3840 0.4201 0.060 1.000 . Uiso c ?
H(26) 1.0456 0.4347 0.3705 0.077 1.000 . Uiso c ?
H(27) 1.0126 0.4158 0.4710 0.077 1.000 . Uiso c ?
H(28) 1.1313 0.4850 0.4577 0.085 1.000 . Uiso c ?
H(29) 1.0605 0.5096 0.4894 0.085 1.000 . Uiso c ?
H(30) 1.1260 0.4921 0.6286 0.087 1.000 . Uiso c ?
H(31) 1.0617 0.4522 0.6295 0.087 1.000 . Uiso c ?
H(32) 1.1945 0.4116 0.5823 0.076 1.000 . Uiso c ?
H(33) 1.1555 0.3956 0.6796 0.076 1.000 . Uiso c ?
H(34) 1.0676 0.3484 0.5815 0.062 1.000 . Uiso c ?
H(35) 1.1561 0.0024 0.7047 0.103 1.000 . Uiso c ?
H(36) 1.2313 0.0083 0.7221 0.103 1.000 . Uiso c ?
H(37) 1.1558 0.2967 0.6972 0.057 1.000 . Uiso c ?
H(38) 1.3002 0.0810 0.6772 0.073 1.000 . Uiso c ?
H(39) 1.1892 0.2135 0.7965 0.075 1.000 . Uiso c ?
H(40) 1.2279 0.1301 0.9082 0.076 1.000 . Uiso c ?
H(41) 1.2604 0.0754 0.8584 0.076 1.000 . Uiso c ?
H(42) 1.2082 0.0198 0.7870 0.103 1.000 . Uiso c ?
H(43) 1.0263 0.0856 0.7385 0.098 1.000 . Uiso c ?
H(44) 0.9879 0.0713 0.6400 0.098 1.000 . Uiso c ?
H(45) 1.0425 0.1207 0.6420 0.098 1.000 . Uiso c ?
H(46) 1.0517 0.0324 0.5576 0.093 1.000 . Uiso c ?
H(47) 1.1098 0.0014 0.5035 0.093 1.000 . Uiso c ?
H(48) 1.0360 0.0265 0.5046 0.093 1.000 . Uiso c ?
H(49) 1.1728 0.0783 0.6923 0.117 1.000 . Uiso c ?
H(50) 1.1484 0.1046 0.5915 0.117 1.000 . Uiso c ?
H(51) 1.1848 0.0443 0.5935 0.117 1.000 . Uiso c ?
H(52) 0.8068 0.0333 0.5494 0.103 1.000 . Uiso c ?
H(53) 0.7456 0.0240 0.4771 0.103 1.000 . Uiso c ?
H(54) 0.7841 0.0834 0.4785 0.103 1.000 . Uiso c ?
H(55) 0.9168 0.0442 0.4958 0.103 1.000 . Uiso c ?
H(56) 0.9160 0.0790 0.3961 0.103 1.000 . Uiso c ?
H(57) 0.9426 0.0149 0.3981 0.103 1.000 . Uiso c ?
H(58) 0.7763 0.0667 0.3091 0.105 1.000 . Uiso c ?
H(59) 0.7967 0.0064 0.2644 0.105 1.000 . Uiso c ?
H(60) 0.8491 0.0575 0.2653 0.105 1.000 . Uiso c ?
H(61) 1.2063 0.0508 0.7559 0.103 1.000 . Uiso c ?
H(62) 1.1873 0.1134 0.2120 0.085 1.000 . Uiso c ?
H(63) 1.1551 0.1040 0.1072 0.085 1.000 . Uiso c ?
H(64) 1.1491 0.1644 0.1596 0.085 1.000 . Uiso c ?
H(65) 1.0154 0.0357 0.1859 0.089 1.000 . Uiso c ?
H(66) 1.0217 0.0805 0.0991 0.089 1.000 . Uiso c ?
H(67) 1.0799 0.0356 0.1181 0.089 1.000 . Uiso c ?
H(68) 1.0574 0.0490 0.3389 0.090 1.000 . Uiso c ?
H(69) 1.1358 0.0573 0.3271 0.090 1.000 . Uiso c ?
H(70) 1.0917 0.1068 0.3738 0.090 1.000 . Uiso c ?
H(71) 1.3282 0.0298 0.5518 0.085 1.000 . Uiso c ?
H(72) 1.3838 0.0462 0.4738 0.085 1.000 . Uiso c ?
H(73) 1.3837 0.0760 0.5781 0.085 1.000 . Uiso c ?
H(74) 1.2372 0.1149 0.3785 0.083 1.000 . Uiso c ?
H(75) 1.2832 0.0600 0.3649 0.083 1.000 . Uiso c ?
H(76) 1.2268 0.0605 0.4466 0.083 1.000 . Uiso c ?
H(77) 1.3956 0.1414 0.4078 0.103 1.000 . Uiso c ?
H(78) 1.3328 0.1826 0.3984 0.103 1.000 . Uiso c ?
H(79) 1.3755 0.1819 0.4962 0.103 1.000 . Uiso c ?
H(80) 0.5189 0.1741 1.0114 0.134 1.000 . Uiso c ?
H(81) 0.4931 0.1299 0.9317 0.134 1.000 . Uiso c ?
H(82) 0.5695 0.1484 0.9333 0.134 1.000 . Uiso c ?
H(83) 0.0504 0.2681 0.3851 0.198 0.700 S Uiso d ?
H(84) 0.0077 0.2107 0.3848 0.198 0.700 S Uiso d ?

loop_
_atom_site_aniso_label
_atom_site_aniso_U_11
_atom_site_aniso_U_22
_atom_site_aniso_U_33
_atom_site_aniso_U_12
_atom_site_aniso_U_13
_atom_site_aniso_U_23
Ni(1) 0.0571(7) 0.0505(7) 0.0544(7) 0.0011(6) 0.0062(6) 0.0093(6)
Ni(2) 0.0439(6) 0.0446(6) 0.0473(6) 0.0044(5) 0.0034(5) 0.0022(6)
Cl(1) 0.4128 0.3882 0.3304 0.1695 0.1065 0.1697
Cl(2) 0.5226 0.3386 0.1455 0.1165 0.0037 0.0561
O(1) 0.057(3) 0.055(3) 0.062(3) 0.008(3) 0.009(3) 0.010(3)
O(2) 0.069(3) 0.049(3) 0.069(3) 0.003(3) 0.010(3) 0.007(3)
O(3) 0.046(3) 0.055(3) 0.054(3) 0.006(2) 0.005(2) 0.015(2)
O(4) 0.052(3) 0.061(3) 0.041(3) 0.012(3) 0.007(2) 0.003(2)
N(1) 0.058(4) 0.073(4) 0.038(3) 0.007(3) 0.005(3) 0.014(3)
N(2) 0.055(4) 0.047(3) 0.056(4) 0.003(3) 0.003(3) 0.002(3)
N(3) 0.044(3) 0.050(3) 0.049(3) 0.000(3) 0.009(3) 0.003(3)
N(4) 0.045(3) 0.044(3) 0.046(3) 0.003(3) 0.008(3) 0.002(3)
N(5) 0.15(1) 0.14(1) 0.22(1) 0.040(9) 0.07(1) 0.04(1)
C(1) 0.061(5) 0.063(5) 0.062(5) 0.007(4) 0.004(4) 0.015(4)
C(2) 0.049(4) 0.061(5) 0.069(5) 0.007(4) 0.008(4) 0.023(4)
C(3) 0.049(5) 0.075(5) 0.096(6) 0.028(5) 0.015(5) 0.048(5)
C(4) 0.070(5) 0.053(4) 0.057(5) 0.012(4) 0.007(4) 0.009(4)
C(5) 0.070(5) 0.058(5) 0.051(4) 0.013(4) 0.007(4) 0.019(4)
C(6) 0.064(5) 0.052(4) 0.050(5) 0.003(4) 0.007(4) 0.010(4)
C(7) 0.071(5) 0.069(5) 0.044(4) 0.007(5) 0.004(4) 0.008(4)
C(8) 0.063(5) 0.067(5) 0.051(4) 0.009(4) 0.008(4) 0.014(4)
C(9) 0.104(7) 0.100(6) 0.038(4) 0.027(6) 0.004(5) 0.012(4)
C(10) 0.096(7) 0.122(9) 0.072(6) 0.035(6) 0.007(5) 0.005(6)
C(11) 0.105(7) 0.091(6) 0.060(5) 0.034(6) 0.001(5) 0.010(5)
C(12) 0.085(6) 0.065(5) 0.060(5) 0.012(5) 0.006(5) 0.015(4)
C(13) 0.066(5) 0.063(5) 0.040(4) 0.000(4) 0.007(4) 0.004(4)
C(14) 0.064(5) 0.044(4) 0.054(5) 0.001(4) 0.008(4) 0.001(4)
C(15) 0.053(5) 0.047(4) 0.052(4) 0.004(4) 0.002(4) 0.003(4)
C(16) 0.048(4) 0.059(4) 0.052(4) 0.006(4) 0.002(4) 0.007(4)
C(17) 0.054(4) 0.044(4) 0.073(5) 0.001(3) 0.018(4) 0.011(4)
C(18) 0.045(4) 0.064(5) 0.054(4) 0.008(4) 0.008(3) 0.006(4)
C(19) 0.036(4) 0.055(4) 0.061(5) 0.000(3) 0.004(3) 0.001(4)
C(20) 0.047(4) 0.047(4) 0.052(4) 0.001(3) 0.009(4) 0.004(4)
C(21) 0.044(4) 0.076(5) 0.050(4) 0.000(4) 0.000(3) 0.000(4)
C(22) 0.058(5) 0.049(4) 0.048(4) 0.001(4) 0.006(4) 0.002(3)
C(23) 0.049(4) 0.062(4) 0.032(4) 0.001(4) 0.004(3) 0.002(3)
C(24) 0.052(4) 0.045(4) 0.032(3) 0.001(3) 0.002(3) 0.003(3)
C(25) 0.048(4) 0.053(4) 0.048(4) 0.003(4) 0.002(4) 0.003(4)
C(26) 0.049(4) 0.050(4) 0.053(4) 0.005(4) 0.003(4) 0.004(4)
C(27) 0.044(4) 0.070(5) 0.059(5) 0.008(4) 0.003(4) 0.005(4)
C(28) 0.052(4) 0.038(4) 0.064(5) 0.007(3) 0.002(4) 0.007(4)
C(29) 0.047(4) 0.047(4) 0.054(4) 0.001(3) 0.006(4) 0.001(3)
C(30) 0.056(4) 0.054(4) 0.076(5) 0.009(4) 0.010(4) 0.000(4)
C(31) 0.101(7) 0.039(4) 0.093(6) 0.018(5) 0.030(6) 0.008(4)
C(32) 0.089(6) 0.054(5) 0.079(6) 0.022(5) 0.001(5) 0.017(4)
C(33) 0.083(5) 0.053(4) 0.062(5) 0.017(4) 0.017(5) 0.012(4)
C(34) 0.042(4) 0.046(4) 0.056(4) 0.000(3) 0.004(4) 0.004(3)
C(35) 0.050(4) 0.051(4) 0.046(4) 0.003(3) 0.000(3) 0.005(3)
C(36) 0.046(4) 0.047(4) 0.047(4) 0.000(3) 0.013(3) 0.005(3)
C(37) 0.036(4) 0.037(4) 0.063(5) 0.005(3) 0.003(4) 0.002(4)
C(38) 0.041(4) 0.050(4) 0.063(5) 0.003(3) 0.001(4) 0.003(4)
C(39) 0.044(4) 0.042(4) 0.081(6) 0.002(3) 0.001(4) 0.005(4)
C(40) 0.056(5) 0.053(5) 0.057(4) 0.011(4) 0.022(4) 0.008(4)
C(41) 0.061(5) 0.051(4) 0.061(5) 0.001(4) 0.014(4) 0.012(4)
C(42) 0.076(5) 0.051(5) 0.068(5) 0.003(4) 0.024(4) 0.011(4)
C(43) 0.062(5) 0.064(5) 0.081(6) 0.010(4) 0.001(5) 0.010(5)
C(44) 0.104(7) 0.053(5) 0.091(7) 0.005(5) 0.010(6) 0.010(5)
C(45) 0.081(6) 0.098(7) 0.061(5) 0.010(5) 0.010(5) 0.001(5)
C(46) 0.088(7) 0.076(6) 0.133(8) 0.017(6) 0.035(7) 0.008(6)
C(47) 0.070(5) 0.049(4) 0.082(6) 0.009(4) 0.016(5) 0.015(4)
C(48) 0.102(7) 0.058(5) 0.101(7) 0.022(5) 0.010(6) 0.003(5)
C(49) 0.088(7) 0.062(6) 0.18(1) 0.014(5) 0.035(8) 0.033(7)
C(50) 0.115(8) 0.065(6) 0.105(7) 0.006(5) 0.025(7) 0.032(6)
C(51) 0.053(4) 0.064(5) 0.056(5) 0.010(4) 0.004(4) 0.004(4)
C(52) 0.055(5) 0.074(5) 0.105(7) 0.013(5) 0.017(5) 0.017(5)
C(53) 0.074(6) 0.069(5) 0.087(6) 0.008(5) 0.002(5) 0.005(5)
C(54) 0.080(6) 0.064(5) 0.091(6) 0.014(5) 0.029(5) 0.003(5)
C(55) 0.063(5) 0.055(5) 0.069(5) 0.014(4) 0.009(4) 0.004(4)
C(56) 0.074(5) 0.064(5) 0.091(6) 0.015(5) 0.003(5) 0.004(5)
C(57) 0.094(6) 0.056(5) 0.089(6) 0.021(5) 0.007(6) 0.021(5)
C(58) 0.078(6) 0.077(5) 0.109(7) 0.015(5) 0.022(6) 0.007(6)
C(59) 0.100(9) 0.10(1) 0.16(2) 0.033(9) 0.04(1) 0.000(9)
C(60) 0.132(9) 0.13(1) 0.12(1) 0.040(9) 0.047(9) 0.018(9)
C(61) 0.0887 0.1404 0.2659 0.0152 0.0082 0.0277

loop_
_atom_type_symbol
_atom_type_oxidation_number
_atom_type_number_in_cell
_atom_type_scat_dispersion_real
_atom_type_scat_dispersion_imag
_atom_type_scat_source
C 0 242 0.017 0.009
;International Tables for Crystallography
(1992, Vol. C, Table 6.1.1.2)
;
H 0 333 0.000 0.000
;International Tables for Crystallography
(1992, Vol. C, Table 6.1.1.2)
;
O 0 16 0.047 0.032
;International Tables for Crystallography
(1992, Vol. C, Table 6.1.1.2)
;
N 0 20 0.029 0.018
;International Tables for Crystallography
(1992, Vol. C, Table 6.1.1.2)
;
Ni 0 8 2.956 0.509
;International Tables for Crystallography
(1992, Vol. C, Tables 4.2.6.8 and 6.1.1.1)
;
Cl 0 5 0.348 0.702
;International Tables for Crystallography
(1992, Vol. C, Tables 4.2.6.8 and 6.1.1.1)
;

loop_
_geom_angle_atom_site_label_1
_geom_angle_atom_site_label_2
_geom_angle_atom_site_label_3
_geom_angle
_geom_angle_site_symmetry_1
_geom_angle_site_symmetry_2
_geom_angle_site_symmetry_3
_geom_angle_publ_flag
O(1) Ni(1) O(2) 88.8(4) . . . ?
O(1) Ni(1) N(1) 93.4(4) . . . ?
O(1) Ni(1) N(2) 166.6(4) . . . ?
O(2) Ni(1) N(1) 174.1(5) . . . ?
O(2) Ni(1) N(2) 93.1(4) . . . ?
N(1) Ni(1) N(2) 86.0(5) . . . ?
O(3) Ni(2) O(4) 90.3(4) . . . ?
O(3) Ni(2) N(3) 92.0(4) . . . ?
O(3) Ni(2) N(4) 168.2(4) . . . ?
O(4) Ni(2) N(3) 172.7(4) . . . ?
O(4) Ni(2) N(4) 93.4(4) . . . ?
N(3) Ni(2) N(4) 85.7(4) . . . ?
Cl(2) Cl(1) C(61) 48.865(4) . . . ?
Cl(1) Cl(2) C(61) 47.914(4) . . . ?
Ni(1) O(1) C(1) 122.6(9) . . . ?
Ni(1) O(2) C(16) 125.5(8) . . . ?
Ni(2) O(3) C(25) 123.1(8) . . . ?
Ni(2) O(4) C(37) 125.2(8) . . . ?
Ni(1) N(1) C(7) 126(1) . . . ?
Ni(1) N(1) C(8) 110.9(8) . . . ?
C(7) N(1) C(8) 123(1) . . . ?
Ni(1) N(2) C(13) 113.6(8) . . . ?
Ni(1) N(2) C(14) 122.6(9) . . . ?
C(13) N(2) C(14) 120(1) . . . ?
Ni(2) N(3) C(28) 127.2(9) . . . ?
Ni(2) N(3) C(29) 110.0(7) . . . ?
C(28) N(3) C(29) 122(1) . . . ?
Ni(2) N(4) C(34) 113.6(8) . . . ?
Ni(2) N(4) C(35) 123.7(8) . . . ?
C(34) N(4) C(35) 119(1) . . . ?
O(1) C(1) C(2) 118(1) . . . ?
O(1) C(1) C(6) 125(1) . . . ?
C(2) C(1) C(6) 117(1) . . . ?
C(1) C(2) C(3) 113(1) . . . ?
C(1) C(2) C(43) 122(1) . . . ?
C(3) C(2) C(43) 126(1) . . . ?
C(2) C(3) C(4) 130(1) . . . ?
C(2) C(3) H(1) 112.3 . . . no
C(2) C(3) H(35) 65.7 . . . no
C(2) C(3) H(61) 145.0 . . . no
C(4) C(3) H(1) 117.6 . . . no
C(4) C(3) H(35) 163.5 . . . no
C(4) C(3) H(61) 77.6 . . . no
H(1) C(3) H(35) 47.1 . . . no
H(1) C(3) H(61) 47.0 . . . no
H(35) C(3) H(61) 85.9 . . . no
C(3) C(4) C(5) 116(1) . . . ?
C(3) C(4) C(42) 119(1) . . . ?
C(5) C(4) C(42) 124(1) . . . ?
C(4) C(5) C(6) 122(1) . . . ?
C(4) C(5) H(2) 117.3 . . . no
C(6) C(5) H(2) 120.2 . . . no
C(1) C(6) C(5) 121(1) . . . ?
C(1) C(6) C(7) 120(1) . . . ?
C(5) C(6) C(7) 119(1) . . . ?
N(1) C(7) C(6) 125(1) . . . ?
N(1) C(7) H(3) 117.3 . . . no
C(6) C(7) H(3) 117.3 . . . no
N(1) C(8) C(9) 117(1) . . . ?
N(1) C(8) C(13) 103(1) . . . ?
N(1) C(8) H(4) 106.1 . . . no
C(9) C(8) C(13) 110(1) . . . ?
C(9) C(8) H(4) 110.3 . . . no
C(13) C(8) H(4) 109.7 . . . no
C(8) C(9) C(10) 108(1) . . . ?
C(8) C(9) H(5) 110.3 . . . no
C(8) C(9) H(6) 108.8 . . . no
C(10) C(9) H(5) 112.4 . . . no
C(10) C(9) H(6) 110.6 . . . no
H(5) C(9) H(6) 107.1 . . . no
C(9) C(10) C(11) 112(1) . . . ?
C(9) C(10) H(7) 106.8 . . . no
C(9) C(10) H(8) 112.4 . . . no
C(11) C(10) H(7) 103.8 . . . no
C(11) C(10) H(8) 110.4 . . . no
H(7) C(10) H(8) 110.7 . . . no
C(10) C(11) C(12) 114(1) . . . ?
C(10) C(11) H(9) 109.6 . . . no
C(10) C(11) H(10) 106.8 . . . no
C(12) C(11) H(9) 110.2 . . . no
C(12) C(11) H(10) 109.4 . . . no
H(9) C(11) H(10) 106.4 . . . no
C(11) C(12) C(13) 107(1) . . . ?
C(11) C(12) H(11) 111.8 . . . no
C(11) C(12) H(12) 111.6 . . . no
C(13) C(12) H(11) 108.8 . . . no
C(13) C(12) H(12) 109.7 . . . no
H(11) C(12) H(12) 108.1 . . . no
N(2) C(13) C(8) 107(1) . . . ?
N(2) C(13) C(12) 116(1) . . . ?
N(2) C(13) H(13) 111.1 . . . no
C(8) C(13) C(12) 109(1) . . . ?
C(8) C(13) H(13) 108.9 . . . no
C(12) C(13) H(13) 104.8 . . . no
N(2) C(14) C(15) 126(1) . . . ?
N(2) C(14) H(17) 115.2 . . . no
C(15) C(14) H(17) 118.3 . . . no
C(14) C(15) C(16) 121(1) . . . ?
C(14) C(15) C(20) 118(1) . . . ?
C(16) C(15) C(20) 120(1) . . . ?
O(2) C(16) C(15) 122(1) . . . ?
O(2) C(16) C(17) 121(1) . . . ?
C(15) C(16) C(17) 117(1) . . . ?
C(16) C(17) C(18) 117(1) . . . ?
C(16) C(17) C(47) 120(1) . . . ?
C(18) C(17) C(47) 123(1) . . . ?
C(17) C(18) C(19) 123(1) . . . ?
C(17) C(18) H(18) 121.7 . . . no
C(19) C(18) H(18) 115.1 . . . no
C(18) C(19) C(20) 117(1) . . . ?
C(18) C(19) C(21) 120(1) . . . ?
C(20) C(19) C(21) 122(1) . . . ?
C(15) C(20) C(19) 122(1) . . . ?
C(15) C(20) H(19) 118.9 . . . no
C(19) C(20) H(19) 118.9 . . . no
C(19) C(21) C(22) 107(1) . . . ?
C(19) C(21) H(20) 109.0 . . . no
C(19) C(21) H(21) 108.9 . . . no
C(22) C(21) H(20) 112.3 . . . no
C(22) C(21) H(21) 112.1 . . . no
H(20) C(21) H(21) 107.8 . . . no
C(21) C(22) C(23) 119(1) . . . ?
C(21) C(22) C(27) 122(1) . . . ?
C(23) C(22) C(27) 117(1) . . . ?
C(22) C(23) C(24) 125(1) . . . ?
C(22) C(23) H(22) 118.5 . . . no
C(24) C(23) H(22) 116.6 . . . no
C(23) C(24) C(25) 118(1) . . . ?
C(23) C(24) C(51) 121(1) . . . ?
C(25) C(24) C(51) 121(1) . . . ?
O(3) C(25) C(24) 119(1) . . . ?
O(3) C(25) C(26) 124(1) . . . ?
C(24) C(25) C(26) 117(1) . . . ?
C(25) C(26) C(27) 121(1) . . . ?
C(25) C(26) C(28) 120(1) . . . ?
C(27) C(26) C(28) 119(1) . . . ?
C(22) C(27) C(26) 122(1) . . . ?
C(22) C(27) H(23) 122.4 . . . no
C(26) C(27) H(23) 115.5 . . . no
N(3) C(28) C(26) 123(1) . . . ?
N(3) C(28) H(24) 119.7 . . . no
C(26) C(28) H(24) 116.9 . . . no
N(3) C(29) C(30) 119(1) . . . ?
N(3) C(29) C(34) 102.2(9) . . . ?
N(3) C(29) H(25) 109.8 . . . no
C(30) C(29) C(34) 111(1) . . . ?
C(30) C(29) H(25) 107.7 . . . no
C(34) C(29) H(25) 105.6 . . . no
C(29) C(30) C(31) 108(1) . . . ?
C(29) C(30) H(26) 113.5 . . . no
C(29) C(30) H(27) 107.3 . . . no
C(31) C(30) H(26) 112.7 . . . no
C(31) C(30) H(27) 107.5 . . . no
H(26) C(30) H(27) 107.8 . . . no
C(30) C(31) C(32) 112(1) . . . ?
C(30) C(31) H(28) 110.1 . . . no
C(30) C(31) H(29) 111.2 . . . no
C(32) C(31) H(28) 107.8 . . . no
C(32) C(31) H(29) 105.9 . . . no
H(28) C(31) H(29) 109.6 . . . no
C(31) C(32) C(33) 112(1) . . . ?
C(31) C(32) H(30) 109.9 . . . no
C(31) C(32) H(31) 107.4 . . . no
C(33) C(32) H(30) 110.3 . . . no
C(33) C(32) H(31) 106.5 . . . no
H(30) C(32) H(31) 110.6 . . . no
C(32) C(33) C(34) 109(1) . . . ?
C(32) C(33) H(32) 111.7 . . . no
C(32) C(33) H(33) 110.8 . . . no
C(34) C(33) H(32) 109.9 . . . no
C(34) C(33) H(33) 110.9 . . . no
H(32) C(33) H(33) 104.6 . . . no
N(4) C(34) C(29) 107(1) . . . ?
N(4) C(34) C(33) 116(1) . . . ?
N(4) C(34) H(34) 108.7 . . . no
C(29) C(34) C(33) 108(1) . . . ?
C(29) C(34) H(34) 108.4 . . . no
C(33) C(34) H(34) 107.8 . . . no
N(4) C(35) C(36) 123(1) . . . ?
N(4) C(35) H(37) 117.0 . . . no
C(36) C(35) H(37) 119.7 . . . no
C(35) C(36) C(37) 121(1) . . . ?
C(35) C(36) C(41) 116(1) . . . ?
C(37) C(36) C(41) 123(1) . . . ?
O(4) C(37) C(36) 123(1) . . . ?
O(4) C(37) C(38) 121(1) . . . ?
C(36) C(37) C(38) 116(1) . . . ?
C(37) C(38) C(39) 119(1) . . . ?
C(37) C(38) C(55) 121(1) . . . ?
C(39) C(38) C(55) 120(1) . . . ?
C(38) C(39) C(40) 124(1) . . . ?
C(38) C(39) H(38) 115.0 . . . no
C(40) C(39) H(38) 121.2 . . . no
C(39) C(40) C(41) 118(1) . . . ?
C(39) C(40) C(42) 123(1) . . . ?
C(41) C(40) C(42) 118(1) . . . ?
C(36) C(41) C(40) 120(1) . . . ?
C(36) C(41) H(39) 122.1 . . . no
C(40) C(41) H(39) 118.3 . . . no
C(4) C(42) C(40) 106(1) . . . ?
C(4) C(42) H(40) 110.8 . . . no
C(4) C(42) H(41) 108.2 . . . no
C(40) C(42) H(40) 114.3 . . . no
C(40) C(42) H(41) 110.4 . . . no
H(40) C(42) H(41) 106.9 . . . no
C(2) C(43) C(44) 112(1) . . . ?
C(2) C(43) C(45) 105(1) . . . ?
C(2) C(43) C(46) 114(1) . . . ?
C(44) C(43) C(45) 114(1) . . . ?
C(44) C(43) C(46) 106(1) . . . ?
C(45) C(43) C(46) 105(1) . . . ?
C(43) C(44) H(43) 110.5 . . . no
C(43) C(44) H(44) 106.7 . . . no
C(43) C(44) H(45) 112.9 . . . no
H(43) C(44) H(44) 108.7 . . . no
H(43) C(44) H(45) 111.2 . . . no
H(44) C(44) H(45) 106.5 . . . no
C(43) C(45) H(46) 108.0 . . . no
C(43) C(45) H(47) 109.9 . . . no
C(43) C(45) H(48) 110.6 . . . no
H(46) C(45) H(47) 108.4 . . . no
H(46) C(45) H(48) 112.2 . . . no
H(47) C(45) H(48) 107.8 . . . no
C(43) C(46) H(49) 110.6 . . . no
C(43) C(46) H(50) 116.7 . . . no
C(43) C(46) H(51) 113.4 . . . no
H(49) C(46) H(50) 104.8 . . . no
H(49) C(46) H(51) 102.7 . . . no
H(50) C(46) H(51) 107.4 . . . no
C(17) C(47) C(48) 110(1) . . . ?
C(17) C(47) C(49) 109(1) . . . ?
C(17) C(47) C(50) 110(1) . . . ?
C(48) C(47) C(49) 115(2) . . . ?
C(48) C(47) C(50) 107(1) . . . ?
C(49) C(47) C(50) 106(1) . . . ?
C(47) C(48) H(52) 105.4 . . . no
C(47) C(48) H(53) 113.4 . . . no
C(47) C(48) H(54) 112.6 . . . no
H(52) C(48) H(53) 106.8 . . . no
H(52) C(48) H(54) 102.2 . . . no
H(53) C(48) H(54) 115.2 . . . no
C(47) C(49) H(55) 106.9 . . . no
C(47) C(49) H(56) 112.4 . . . no
C(47) C(49) H(57) 116.8 . . . no
H(55) C(49) H(56) 100.4 . . . no
H(55) C(49) H(57) 106.7 . . . no
H(56) C(49) H(57) 112.0 . . . no
C(47) C(50) H(58) 107.1 . . . no
C(47) C(50) H(59) 108.0 . . . no
C(47) C(50) H(60) 113.5 . . . no
H(58) C(50) H(59) 106.3 . . . no
H(58) C(50) H(60) 109.1 . . . no
H(59) C(50) H(60) 112.4 . . . no
C(24) C(51) C(52) 112(1) . . . ?
C(24) C(51) C(53) 111(1) . . . ?
C(24) C(51) C(54) 105(1) . . . ?
C(52) C(51) C(53) 109(1) . . . ?
C(52) C(51) C(54) 111(1) . . . ?
C(53) C(51) C(54) 109(1) . . . ?
C(51) C(52) H(62) 113.8 . . . no
C(51) C(52) H(63) 111.2 . . . no
C(51) C(52) H(64) 113.7 . . . no
H(62) C(52) H(63) 102.1 . . . no
H(62) C(52) H(64) 108.7 . . . no
H(63) C(52) H(64) 106.5 . . . no
C(51) C(53) H(65) 112.8 . . . no
C(51) C(53) H(66) 107.8 . . . no
C(51) C(53) H(67) 110.5 . . . no
H(65) C(53) H(66) 110.7 . . . no
H(65) C(53) H(67) 109.0 . . . no
H(66) C(53) H(67) 105.9 . . . no
C(51) C(54) H(68) 109.9 . . . no
C(51) C(54) H(69) 109.5 . . . no
C(51) C(54) H(70) 109.8 . . . no
H(68) C(54) H(69) 106.8 . . . no
H(68) C(54) H(70) 111.8 . . . no
H(69) C(54) H(70) 109.0 . . . no
C(38) C(55) C(56) 114(1) . . . ?
C(38) C(55) C(57) 109(1) . . . ?
C(38) C(55) C(58) 109(1) . . . ?
C(56) C(55) C(57) 108(1) . . . ?
C(56) C(55) C(58) 106(1) . . . ?
C(57) C(55) C(58) 111(1) . . . ?
C(55) C(56) H(71) 108.5 . . . no
C(55) C(56) H(72) 112.6 . . . no
C(55) C(56) H(73) 107.5 . . . no
H(71) C(56) H(72) 108.1 . . . no
H(71) C(56) H(73) 109.1 . . . no
H(72) C(56) H(73) 110.9 . . . no
C(55) C(57) H(74) 115.7 . . . no
C(55) C(57) H(75) 112.9 . . . no
C(55) C(57) H(76) 114.8 . . . no
H(74) C(57) H(75) 102.2 . . . no
H(74) C(57) H(76) 109.6 . . . no
H(75) C(57) H(76) 99.8 . . . no
C(55) C(58) H(77) 114.8 . . . no
C(55) C(58) H(78) 113.5 . . . no
C(55) C(58) H(79) 106.6 . . . no
H(77) C(58) H(78) 110.0 . . . no
H(77) C(58) H(79) 103.8 . . . no
H(78) C(58) H(79) 107.5 . . . no
N(5) C(59) C(60) 178(3) . . . ?
C(59) C(60) H(80) 116.1 . . . no
C(59) C(60) H(81) 115.7 . . . no
C(59) C(60) H(82) 114.5 . . . no
H(80) C(60) H(81) 103.8 . . . no
H(80) C(60) H(82) 102.3 . . . no
H(81) C(60) H(82) 102.6 . . . no
Cl(1) C(61) Cl(2) 83.22 . . . ?
Cl(1) C(61) H(83) 115.6 . . . no
Cl(1) C(61) H(84) 115.6 . . . no
Cl(2) C(61) H(83) 115.6 . . . no
Cl(2) C(61) H(84) 115.6 . . . no
H(83) C(61) H(84) 109.5 . . . no

loop_
_geom_bond_atom_site_label_1
_geom_bond_atom_site_label_2
_geom_bond_distance
_geom_bond_site_symmetry_1
_geom_bond_site_symmetry_2
_geom_bond_publ_flag
Ni(1) O(1) 1.853(8) . . ?
Ni(1) O(2) 1.869(9) . . ?
Ni(1) N(1) 1.85(1) . . ?
Ni(1) N(2) 1.87(1) . . ?
Ni(2) O(3) 1.855(8) . . ?
Ni(2) O(4) 1.852(8) . . ?
Ni(2) N(3) 1.83(1) . . ?
Ni(2) N(4) 1.837(9) . . ?
Cl(1) Cl(2) 2.2257(1) . . ?
Cl(1) C(61) 1.6634(1) . . ?
Cl(2) C(61) 1.6881(2) . . ?
O(1) C(1) 1.32(1) . . ?
O(2) C(16) 1.32(1) . . ?
O(3) C(25) 1.31(1) . . ?
O(4) C(37) 1.30(1) . . ?
N(1) C(7) 1.27(2) . . ?
N(1) C(8) 1.51(2) . . ?
N(2) C(13) 1.50(2) . . ?
N(2) C(14) 1.28(2) . . ?
N(3) C(28) 1.28(1) . . ?
N(3) C(29) 1.49(1) . . ?
N(4) C(34) 1.47(1) . . ?
N(4) C(35) 1.29(1) . . ?
N(5) C(59) 1.05(3) . . ?
C(1) C(2) 1.44(2) . . ?
C(1) C(6) 1.41(2) . . ?
C(2) C(3) 1.40(2) . . ?
C(2) C(43) 1.60(2) . . ?
C(3) C(4) 1.36(2) . . ?
C(3) H(1) 1.11 . . no
C(3) H(35) 1.25 . . no
C(3) H(61) 1.25 . . no
C(4) C(5) 1.28(2) . . ?
C(4) C(42) 1.56(2) . . ?
C(5) C(6) 1.42(2) . . ?
C(5) H(2) 0.99 . . no
C(6) C(7) 1.42(2) . . ?
C(7) H(3) 1.04 . . no
C(8) C(9) 1.52(2) . . ?
C(8) C(13) 1.55(2) . . ?
C(8) H(4) 0.94 . . no
C(9) C(10) 1.52(2) . . ?
C(9) H(5) 0.95 . . no
C(9) H(6) 0.98 . . no
C(10) C(11) 1.54(2) . . ?
C(10) H(7) 0.98 . . no
C(10) H(8) 0.90 . . no
C(11) C(12) 1.51(2) . . ?
C(11) H(9) 0.96 . . no
C(11) H(10) 0.98 . . no
C(12) C(13) 1.54(2) . . ?
C(12) H(11) 0.94 . . no
C(12) H(12) 0.97 . . no
C(13) H(13) 0.99 . . no
C(14) C(15) 1.41(2) . . ?
C(14) H(17) 1.00 . . no
C(15) C(16) 1.43(2) . . ?
C(15) C(20) 1.37(2) . . ?
C(16) C(17) 1.43(2) . . ?
C(17) C(18) 1.38(2) . . ?
C(17) C(47) 1.55(2) . . ?
C(18) C(19) 1.41(2) . . ?
C(18) H(18) 0.99 . . no
C(19) C(20) 1.36(2) . . ?
C(19) C(21) 1.52(2) . . ?
C(20) H(19) 0.97 . . no
C(21) C(22) 1.51(2) . . ?
C(21) H(20) 0.95 . . no
C(21) H(21) 0.97 . . no
C(22) C(23) 1.41(2) . . ?
C(22) C(27) 1.33(2) . . ?
C(23) C(24) 1.39(2) . . ?
C(23) H(22) 1.02 . . no
C(24) C(25) 1.45(2) . . ?
C(24) C(51) 1.53(2) . . ?
C(25) C(26) 1.41(2) . . ?
C(26) C(27) 1.44(2) . . ?
C(26) C(28) 1.45(2) . . ?
C(27) H(23) 0.94 . . no
C(28) H(24) 0.96 . . no
C(29) C(30) 1.53(2) . . ?
C(29) C(34) 1.52(2) . . ?
C(29) H(25) 0.96 . . no
C(30) C(31) 1.50(2) . . ?
C(30) H(26) 0.90 . . no
C(30) H(27) 1.02 . . no
C(31) C(32) 1.53(2) . . ?
C(31) H(28) 0.93 . . no
C(31) H(29) 0.97 . . no
C(32) C(33) 1.53(2) . . ?
C(32) H(30) 0.92 . . no
C(32) H(31) 0.96 . . no
C(33) C(34) 1.56(2) . . ?
C(33) H(32) 0.97 . . no
C(33) H(33) 0.99 . . no
C(34) H(34) 0.99 . . no
C(35) C(36) 1.46(2) . . ?
C(35) H(37) 1.00 . . no
C(36) C(37) 1.40(2) . . ?
C(36) C(41) 1.42(2) . . ?
C(37) C(38) 1.41(2) . . ?
C(38) C(39) 1.39(2) . . ?
C(38) C(55) 1.51(2) . . ?
C(39) C(40) 1.40(2) . . ?
C(39) H(38) 1.00 . . no
C(40) C(41) 1.35(2) . . ?
C(40) C(42) 1.54(2) . . ?
C(41) H(39) 0.94 . . no
C(42) H(40) 0.93 . . no
C(42) H(41) 1.00 . . no
C(43) C(44) 1.50(2) . . ?
C(43) C(45) 1.56(2) . . ?
C(43) C(46) 1.52(2) . . ?
C(44) H(43) 0.93 . . no
C(44) H(44) 0.98 . . no
C(44) H(45) 0.95 . . no
C(45) H(46) 0.93 . . no
C(45) H(47) 0.98 . . no
C(45) H(48) 0.94 . . no
C(46) H(49) 1.01 . . no
C(46) H(50) 0.95 . . no
C(46) H(51) 0.98 . . no
C(47) C(48) 1.50(2) . . ?
C(47) C(49) 1.51(2) . . ?
C(47) C(50) 1.55(2) . . ?
C(48) H(52) 1.04 . . no
C(48) H(53) 0.89 . . no
C(48) H(54) 0.95 . . no
C(49) H(55) 1.04 . . no
C(49) H(56) 0.98 . . no
C(49) H(57) 0.89 . . no
C(50) H(58) 0.99 . . no
C(50) H(59) 0.95 . . no
C(50) H(60) 0.92 . . no
C(51) C(52) 1.51(2) . . ?
C(51) C(53) 1.54(2) . . ?
C(51) C(54) 1.58(2) . . ?
C(52) H(62) 0.98 . . no
C(52) H(63) 1.01 . . no
C(52) H(64) 0.92 . . no
C(53) H(65) 0.92 . . no
C(53) H(66) 0.96 . . no
C(53) H(67) 0.98 . . no
C(54) H(68) 0.95 . . no
C(54) H(69) 0.98 . . no
C(54) H(70) 0.92 . . no
C(55) C(56) 1.56(2) . . ?
C(55) C(57) 1.47(2) . . ?
C(55) C(58) 1.54(2) . . ?
C(56) H(71) 0.97 . . no
C(56) H(72) 0.95 . . no
C(56) H(73) 0.94 . . no
C(57) H(74) 0.93 . . no
C(57) H(75) 1.06 . . no
C(57) H(76) 0.97 . . no
C(58) H(77) 0.97 . . no
C(58) H(78) 0.92 . . no
C(58) H(79) 1.00 . . no
C(59) C(60) 1.39(3) . . ?
C(60) H(80) 0.99 . . no
C(60) H(81) 0.98 . . no
C(60) H(82) 1.00 . . no
C(61) H(83) 0.95 . . no
C(61) H(84) 0.95 . . no

loop_
_geom_contact_atom_site_label_1
_geom_contact_atom_site_label_2
_geom_contact_distance
_geom_contact_site_symmetry_1
_geom_contact_site_symmetry_2
_geom_contact_publ_flag
Ni(1) C(60) 3.57(2) . 2_453 no
Ni(2) C(60) 3.59(2) . 2_453 no
Cl(2) C(26) 3.55(1) . 4_455 no
O(1) C(32) 3.43(2) . 4_353 no
N(4) C(20) 3.43(2) . 3_444 no
N(4) C(59) 3.56(2) . 2_453 no
N(5) C(61) 3.38(3) . 3_556 no
N(5) C(35) 3.45(3) . 2_456 no
C(20) C(35) 3.32(2) . 3_544 no
C(20) C(36) 3.53(2) . 3_544 no
C(35) C(59) 3.43(3) . 2_453 no

loop_
_geom_torsion_atom_site_label_1
_geom_torsion_atom_site_label_2
_geom_torsion_atom_site_label_3
_geom_torsion_atom_site_label_4
_geom_torsion_site_symmetry_1
_geom_torsion_site_symmetry_2
_geom_torsion_site_symmetry_3
_geom_torsion_site_symmetry_4
_geom_torsion
_geom_torsion_publ_flag
Ni(1) O(1) C(1) C(2) . . . . 157.9(9) no
Ni(1) O(1) C(1) C(6) . . . . 21(2) no
Ni(1) O(2) C(16) C(15) . . . . 10(2) no
Ni(1) O(2) C(16) C(17) . . . . 168.0(9) no
Ni(1) N(1) C(7) C(6) . . . . 7(2) no
Ni(1) N(1) C(8) C(9) . . . . 167.6(9) no
Ni(1) N(1) C(8) C(13) . . . . 47(1) no
Ni(1) N(2) C(13) C(8) . . . . 23(1) no
Ni(1) N(2) C(13) C(12) . . . . 144.8(9) no
Ni(1) N(2) C(14) C(15) . . . . 17(2) no
Ni(2) O(3) C(25) C(24) . . . . 153.7(9) no
Ni(2) O(3) C(25) C(26) . . . . 27(2) no
Ni(2) O(4) C(37) C(36) . . . . 12(2) no
Ni(2) O(4) C(37) C(38) . . . . 167.9(8) no
Ni(2) N(3) C(28) C(26) . . . . 9(2) no
Ni(2) N(3) C(29) C(30) . . . . 171(1) no
Ni(2) N(3) C(29) C(34) . . . . 48(1) no
Ni(2) N(4) C(34) C(29) . . . . 22(1) no
Ni(2) N(4) C(34) C(33) . . . . 143.2(9) no
Ni(2) N(4) C(35) C(36) . . . . 19(2) no
O(1) Ni(1) O(2) C(16) . . . . 140(1) no
O(1) Ni(1) N(1) C(7) . . . . 24(1) no
O(1) Ni(1) N(1) C(8) . . . . 164.3(8) no
O(1) Ni(1) N(2) C(13) . . . . 90(2) no
O(1) Ni(1) N(2) C(14) . . . . 68(2) no
O(1) C(1) C(2) C(3) . . . . 171(1) no
O(1) C(1) C(2) C(43) . . . . 5(2) no
O(1) C(1) C(6) C(5) . . . . 171(1) no
O(1) C(1) C(6) C(7) . . . . 5(2) no
O(2) Ni(1) O(1) C(1) . . . . 155(1) no
O(2) Ni(1) N(1) C(7) . . . . 136(4) no
O(2) Ni(1) N(1) C(8) . . . . 52(5) no
O(2) Ni(1) N(2) C(13) . . . . 171.6(9) no
O(2) Ni(1) N(2) C(14) . . . . 30(1) no
O(2) C(16) C(15) C(14) . . . . 14(2) no
O(2) C(16) C(15) C(20) . . . . 162(1) no
O(2) C(16) C(17) C(18) . . . . 161(1) no
O(2) C(16) C(17) C(47) . . . . 16(2) no
O(3) Ni(2) O(4) C(37) . . . . 139(1) no
O(3) Ni(2) N(3) C(28) . . . . 27(1) no
O(3) Ni(2) N(3) C(29) . . . . 160.6(8) no
O(3) Ni(2) N(4) C(34) . . . . 84(2) no
O(3) Ni(2) N(4) C(35) . . . . 76(2) no
O(3) C(25) C(24) C(23) . . . . 170(1) no
O(3) C(25) C(24) C(51) . . . . 3(2) no
O(3) C(25) C(26) C(27) . . . . 170(1) no
O(3) C(25) C(26) C(28) . . . . 2(2) no
O(4) Ni(2) O(3) C(25) . . . . 152(1) no
O(4) Ni(2) N(3) C(28) . . . . 135(3) no
O(4) Ni(2) N(3) C(29) . . . . 53(4) no
O(4) Ni(2) N(4) C(34) . . . . 168.1(8) no
O(4) Ni(2) N(4) C(35) . . . . 32(1) no
O(4) C(37) C(36) C(35) . . . . 12(2) no
O(4) C(37) C(36) C(41) . . . . 167(1) no
O(4) C(37) C(38) C(39) . . . . 168(1) no
O(4) C(37) C(38) C(55) . . . . 10(2) no
N(1) Ni(1) O(1) C(1) . . . . 30(1) no
N(1) Ni(1) O(2) C(16) . . . . 108(4) no
N(1) Ni(1) N(2) C(13) . . . . 2.6(9) no
N(1) Ni(1) N(2) C(14) . . . . 156(1) no
N(1) C(7) C(6) C(1) . . . . 13(2) no
N(1) C(7) C(6) C(5) . . . . 163(1) no
N(1) C(8) C(9) C(10) . . . . 178(1) no
N(1) C(8) C(13) N(2) . . . . 42(1) no
N(1) C(8) C(13) C(12) . . . . 168(1) no
N(2) Ni(1) O(1) C(1) . . . . 57(2) no
N(2) Ni(1) O(2) C(16) . . . . 27(1) no
N(2) Ni(1) N(1) C(7) . . . . 143(1) no
N(2) Ni(1) N(1) C(8) . . . . 29.1(9) no
N(2) C(13) C(8) C(9) . . . . 168(1) no
N(2) C(13) C(12) C(11) . . . . 180(1) no
N(2) C(14) C(15) C(16) . . . . 10(2) no
N(2) C(14) C(15) C(20) . . . . 166(1) no
N(3) Ni(2) O(3) C(25) . . . . 35(1) no
N(3) Ni(2) O(4) C(37) . . . . 112(3) no
N(3) Ni(2) N(4) C(34) . . . . 4.6(8) no
N(3) Ni(2) N(4) C(35) . . . . 155(1) no
N(3) C(28) C(26) C(25) . . . . 12(2) no
N(3) C(28) C(26) C(27) . . . . 160(1) no
N(3) C(29) C(30) C(31) . . . . 179(1) no
N(3) C(29) C(34) N(4) . . . . 43(1) no
N(3) C(29) C(34) C(33) . . . . 169(1) no
N(4) Ni(2) O(3) C(25) . . . . 43(2) no
N(4) Ni(2) O(4) C(37) . . . . 29(1) no
N(4) Ni(2) N(3) C(28) . . . . 141(1) no
N(4) Ni(2) N(3) C(29) . . . . 31.0(8) no
N(4) C(34) C(29) C(30) . . . . 171.3(9) no
N(4) C(34) C(33) C(32) . . . . 178(1) no
N(4) C(35) C(36) C(37) . . . . 8(2) no
N(4) C(35) C(36) C(41) . . . . 170(1) no
C(1) C(2) C(3) C(4) . . . . 2(2) no
C(1) C(2) C(43) C(44) . . . . 55(2) no
C(1) C(2) C(43) C(45) . . . . 69(2) no
C(1) C(2) C(43) C(46) . . . . 176(1) no
C(1) C(6) C(5) C(4) . . . . 0(2) no
C(2) C(1) C(6) C(5) . . . . 8(2) no
C(2) C(1) C(6) C(7) . . . . 177(1) no
C(2) C(3) C(4) C(5) . . . . 5(2) no
C(2) C(3) C(4) C(42) . . . . 161(1) no
C(3) C(2) C(1) C(6) . . . . 8(2) no
C(3) C(2) C(43) C(44) . . . . 130(2) no
C(3) C(2) C(43) C(45) . . . . 106(2) no
C(3) C(2) C(43) C(46) . . . . 9(2) no
C(3) C(4) C(5) C(6) . . . . 7(2) no
C(3) C(4) C(42) C(40) . . . . 70(2) no
C(4) C(3) C(2) C(43) . . . . 178(1) no
C(4) C(5) C(6) C(7) . . . . 176(1) no
C(4) C(42) C(40) C(39) . . . . 92(2) no
C(4) C(42) C(40) C(41) . . . . 74(2) no
C(5) C(4) C(42) C(40) . . . . 95(2) no
C(6) C(1) C(2) C(43) . . . . 176(1) no
C(6) C(5) C(4) C(42) . . . . 159(1) no
C(6) C(7) N(1) C(8) . . . . 178(1) no
C(7) N(1) C(8) C(9) . . . . 5(2) no
C(7) N(1) C(8) C(13) . . . . 126(1) no
C(8) C(9) C(10) C(11) . . . . 54(2) no
C(8) C(13) N(2) C(14) . . . . 178(1) no
C(8) C(13) C(12) C(11) . . . . 60(2) no
C(9) C(8) C(13) C(12) . . . . 66(2) no
C(9) C(10) C(11) C(12) . . . . 54(2) no
C(10) C(9) C(8) C(13) . . . . 61(2) no
C(10) C(11) C(12) C(13) . . . . 55(2) no
C(12) C(13) N(2) C(14) . . . . 56(2) no
C(13) N(2) C(14) C(15) . . . . 174(1) no
C(14) C(15) C(16) C(17) . . . . 168(1) no
C(14) C(15) C(20) C(19) . . . . 179(1) no
C(15) C(16) C(17) C(18) . . . . 17(2) no
C(15) C(16) C(17) C(47) . . . . 166(1) no
C(15) C(20) C(19) C(18) . . . . 9(2) no
C(15) C(20) C(19) C(21) . . . . 163(1) no
C(16) C(15) C(20) C(19) . . . . 2(2) no
C(16) C(17) C(18) C(19) . . . . 6(2) no
C(16) C(17) C(47) C(48) . . . . 52(2) no
C(16) C(17) C(47) C(49) . . . . 74(2) no
C(16) C(17) C(47) C(50) . . . . 170(1) no
C(17) C(16) C(15) C(20) . . . . 15(2) no
C(17) C(18) C(19) C(20) . . . . 7(2) no
C(17) C(18) C(19) C(21) . . . . 165(1) no
C(18) C(17) C(47) C(48) . . . . 131(2) no
C(18) C(17) C(47) C(49) . . . . 102(2) no
C(18) C(17) C(47) C(50) . . . . 13(2) no
C(18) C(19) C(21) C(22) . . . . 93(1) no
C(19) C(18) C(17) C(47) . . . . 177(1) no
C(19) C(21) C(22) C(23) . . . . 71(2) no
C(19) C(21) C(22) C(27) . . . . 93(2) no
C(20) C(19) C(21) C(22) . . . . 78(2) no
C(21) C(22) C(23) C(24) . . . . 161(1) no
C(21) C(22) C(27) C(26) . . . . 161(1) no
C(22) C(23) C(24) C(25) . . . . 3(2) no
C(22) C(23) C(24) C(51) . . . . 177(1) no
C(22) C(27) C(26) C(25) . . . . 4(2) no
C(22) C(27) C(26) C(28) . . . . 175(1) no
C(23) C(22) C(27) C(26) . . . . 3(2) no
C(23) C(24) C(25) C(26) . . . . 10(2) no
C(23) C(24) C(51) C(52) . . . . 136(1) no
C(23) C(24) C(51) C(53) . . . . 14(2) no
C(23) C(24) C(51) C(54) . . . . 103(1) no
C(24) C(23) C(22) C(27) . . . . 4(2) no
C(24) C(25) C(26) C(27) . . . . 11(2) no
C(24) C(25) C(26) C(28) . . . . 178(1) no
C(25) C(24) C(51) C(52) . . . . 51(2) no
C(25) C(24) C(51) C(53) . . . . 173(1) no
C(25) C(24) C(51) C(54) . . . . 70(2) no
C(26) C(25) C(24) C(51) . . . . 176(1) no
C(26) C(28) N(3) C(29) . . . . 180(1) no
C(28) N(3) C(29) C(30) . . . . 1(2) no
C(28) N(3) C(29) C(34) . . . . 125(1) no
C(29) C(30) C(31) C(32) . . . . 57(2) no
C(29) C(34) N(4) C(35) . . . . 177(1) no
C(29) C(34) C(33) C(32) . . . . 58(2) no
C(30) C(29) C(34) C(33) . . . . 63(1) no
C(30) C(31) C(32) C(33) . . . . 56(2) no
C(31) C(30) C(29) C(34) . . . . 62(2) no
C(31) C(32) C(33) C(34) . . . . 55(2) no
C(33) C(34) N(4) C(35) . . . . 56(2) no
C(34) N(4) C(35) C(36) . . . . 178(1) no
C(35) C(36) C(37) C(38) . . . . 168(1) no
C(35) C(36) C(41) C(40) . . . . 177(1) no
C(36) C(37) C(38) C(39) . . . . 12(2) no
C(36) C(37) C(38) C(55) . . . . 169(1) no
C(36) C(41) C(40) C(39) . . . . 6(2) no
C(36) C(41) C(40) C(42) . . . . 161(1) no
C(37) C(36) C(41) C(40) . . . . 4(2) no
C(37) C(38) C(39) C(40) . . . . 3(2) no
C(37) C(38) C(55) C(56) . . . . 177(1) no
C(37) C(38) C(55) C(57) . . . . 62(2) no
C(37) C(38) C(55) C(58) . . . . 59(2) no
C(38) C(37) C(36) C(41) . . . . 13(2) no
C(38) C(39) C(40) C(41) . . . . 6(2) no
C(38) C(39) C(40) C(42) . . . . 160(1) no
C(39) C(38) C(55) C(56) . . . . 5(2) no
C(39) C(38) C(55) C(57) . . . . 116(2) no
C(39) C(38) C(55) C(58) . . . . 123(1) no
C(40) C(39) C(38) C(55) . . . . 179(1) no
